data_1532955
loop_
_publ_author_name
'Jouini, A.'
'Ferid, M.'
'Gacon, J.C.'
'Grosvalet, L.'
'Thozet, A.'
'Trabelsi-Ayadi, M.'

_publ_section_title
;
 Crystal structure and optical study of praseodymium polyphosphate Pr (P
 O3)3
;
_journal_name_full 'Materials Research Bulletin'
_journal_page_first 1613
_journal_page_last 1622
_journal_volume 38
_journal_year 2003
_chemical_formula_sum 'O9 P3 Pr'
_chemical_name_systematic 'Pr (P O3)3'
_space_group_IT_number 20
_symmetry_space_group_name_Hall 'C 2c 2'
_symmetry_space_group_name_H-M 'C 2 2 21'
_cell_angle_alpha 90
_cell_angle_beta 90
_cell_angle_gamma 90
_cell_formula_units_Z 4
_cell_length_a 11.234
_cell_length_b 8.5289
_cell_length_c 7.3199
_cell_volume 701.346
_citation_journal_id_ASTM MRBUAC
_cod_data_source_file Jouini_MRBUAC_2003_525.cif
_cod_data_source_block O9P3Pr1
_cod_original_cell_volume 701.3464
_cod_original_formula_sum 'O9 P3 Pr1'
_cod_database_code 1532955

loop_
_symmetry_equiv_pos_as_xyz
x,y,z
-x,-y,z+1/2
x,-y,-z
-x,y,-z+1/2
x+1/2,y+1/2,z
-x+1/2,-y+1/2,z+1/2
x+1/2,-y+1/2,-z
-x+1/2,y+1/2,-z+1/2

loop_
_atom_site_label
_atom_site_type_symbol
_atom_site_fract_x
_atom_site_fract_y
_atom_site_fract_z
_atom_site_occupancy
_atom_site_U_iso_or_equiv
O1 O-2 0.3051 0.9776 0.7874 1 0.0
Pr1 Pr+3 0 0.37302 0.75 1 0.0
O3 O-2 0.1261 0 0 1 0.0
O2 O-2 0.1275 0.1523 0.7123 1 0.0
P1 P+5 0 0.7524 0.75 1 0.0
P2 P+5 0.1753 0.0076 0.796 1 0.0
O5 O-2 0.1092 0.8597 0.7093 1 0.0
O4 O-2 0.9805 0.6552 0.5827 1 0.0
